data_7060956
loop_
_publ_author_name
'Guo, Jing'
'Shi, Lulu'
'Liu, Mei'

_publ_section_title
;
 Ultrastable cucurbit[6]uril-based multifunctional supramolecular assembly
 for efficient detection of nitroaromatic compounds and antibiotics
;
_journal_issue 38
_journal_name_full 'New Journal of Chemistry'
_journal_page_first 18221
_journal_page_last 18228
_journal_paper_doi 10.1039/D1NJ03509F
_journal_volume 45
_journal_year 2021
_chemical_formula_moiety '2(C18 H14 N2 O10 S2 Zn), 3(C36 H36 N24 O12)'
_chemical_formula_sum 'C144 H136 N76 O56 S4 Zn2'
_chemical_formula_weight 4086.26
_space_group_crystal_system monoclinic
_space_group_IT_number 12
_space_group_name_Hall '-C 2y'
_space_group_name_H-M_alt 'C 1 2/m 1'
_atom_sites_solution_hydrogens geom
_audit_creation_method SHELXL-2018/3
_audit_update_record
;
2021-06-05 deposited with the CCDC.	2021-08-30 downloaded from the CCDC.
;
_cell_angle_alpha 90
_cell_angle_beta 94.774(5)
_cell_angle_gamma 90
_cell_formula_units_Z 2
_cell_length_a 31.654(5)
_cell_length_b 20.851(3)
_cell_length_c 15.488(2)
_cell_measurement_reflns_used 9307
_cell_measurement_temperature 170(2)
_cell_measurement_theta_max 50.69
_cell_measurement_theta_min 2.54
_cell_volume 10187(3)
_computing_structure_refinement 'SHELXL-2018/3 (Sheldrick, 2018)'
_computing_structure_solution 'SHELXT 2014/5 (Sheldrick, 2014)'
_diffrn_ambient_temperature 170(2)
_diffrn_measured_fraction_theta_full 0.993
_diffrn_measured_fraction_theta_max 0.993
_diffrn_measurement_device_type 'Bruker D8 VENTURE'
_diffrn_radiation_type CuK\a
_diffrn_radiation_wavelength 1.54178
_diffrn_reflns_av_R_equivalents 0.0752
_diffrn_reflns_av_unetI/netI 0.0586
_diffrn_reflns_Laue_measured_fraction_full 0.993
_diffrn_reflns_Laue_measured_fraction_max 0.993
_diffrn_reflns_limit_h_max 29
_diffrn_reflns_limit_h_min -31
_diffrn_reflns_limit_k_max 20
_diffrn_reflns_limit_k_min -20
_diffrn_reflns_limit_l_max 15
_diffrn_reflns_limit_l_min -15
_diffrn_reflns_number 24290
_diffrn_reflns_point_group_measured_fraction_full 0.993
_diffrn_reflns_point_group_measured_fraction_max 0.993
_diffrn_reflns_theta_full 50.741
_diffrn_reflns_theta_max 50.741
_diffrn_reflns_theta_min 2.540
_exptl_absorpt_coefficient_mu 1.486
_exptl_absorpt_correction_T_max 0.890
_exptl_absorpt_correction_T_min 0.808
_exptl_absorpt_correction_type multi-scan
_exptl_crystal_colour colourless
_exptl_crystal_density_diffrn 1.332
_exptl_crystal_description block
_exptl_crystal_F_000 4208
_exptl_crystal_size_max 0.150
_exptl_crystal_size_mid 0.120
_exptl_crystal_size_min 0.080
_refine_diff_density_max 0.712
_refine_diff_density_min -0.556
_refine_diff_density_rms 0.103
_refine_ls_extinction_method none
_refine_ls_goodness_of_fit_ref 1.145
_refine_ls_hydrogen_treatment constr
_refine_ls_matrix_type full
_refine_ls_number_parameters 654
_refine_ls_number_reflns 5557
_refine_ls_number_restraints 636
_refine_ls_restrained_S_all 1.090
_refine_ls_R_factor_all 0.1247
_refine_ls_R_factor_gt 0.1128
_refine_ls_shift/su_max 0.000
_refine_ls_shift/su_mean 0.000
_refine_ls_structure_factor_coef Fsqd
_refine_ls_weighting_details 'w=1/[\s^2^(Fo^2^)+(0.1242P)^2^+139.5486P] where P=(Fo^2^+2Fc^2^)/3'
_refine_ls_weighting_scheme calc
_refine_ls_wR_factor_gt 0.2992
_refine_ls_wR_factor_ref 0.3096
_reflns_Friedel_coverage 0.000
_reflns_number_gt 4704
_reflns_number_total 5557
_reflns_threshold_expression 'I > 2\s(I)'
_cod_data_source_file d1nj03509f2.cif
_cod_data_source_block lium1_0m_sq
_cod_depositor_comments 'Adding full bibliography for 7060956.cif.'
_cod_original_cell_volume 10186(3)
_cod_original_sg_symbol_H-M 'C 2/m'
_cod_database_code 7060956
_shelx_shelxl_version_number 2018/3
_shelx_space_group_comment
;
The symmetry employed for this shelxl refinement is uniquely defined
by the following loop, which should always be used as a source of
symmetry information in preference to the above space-group names.
They are only intended as comments.
;
_shelx_estimated_absorpt_t_min 0.808
_shelx_estimated_absorpt_t_max 0.890

loop_
_space_group_symop_operation_xyz
'x, y, z'
'-x, y, -z'
'x+1/2, y+1/2, z'
'-x+1/2, y+1/2, -z'
'-x, -y, -z'
'x, -y, z'
'-x+1/2, -y+1/2, -z'
'x+1/2, -y+1/2, z'

loop_
_atom_site_label
_atom_site_type_symbol
_atom_site_fract_x
_atom_site_fract_y
_atom_site_fract_z
_atom_site_U_iso_or_equiv
_atom_site_adp_type
_atom_site_occupancy
_atom_site_site_symmetry_order
_atom_site_calc_flag
_atom_site_refinement_flags_posn
_atom_site_refinement_flags_adp
_atom_site_refinement_flags_occupancy
_atom_site_disorder_assembly
_atom_site_disorder_group
Zn01 Zn 0.500000 0.33271(11) 0.500000 0.0774(7) Uani 1 2 d S T P . .
S002 S 0.65281(9) 0.17498(13) 0.27788(16) 0.0648(8) Uani 1 1 d . . . . .
O11 O 0.2601(3) 0.500000 1.0653(6) 0.062(2) Uani 1 2 d S T P . .
O15 O 0.2950(2) 0.3511(3) 0.7504(4) 0.0628(18) Uani 1 1 d . . . . .
O10 O 0.2725(2) 0.3437(3) 0.9601(4) 0.0619(18) Uani 1 1 d . . . . .
O16 O 0.3094(3) 0.500000 0.6444(6) 0.066(3) Uani 1 2 d S T P . .
O17 O 0.1194(3) 0.500000 0.5286(7) 0.072(3) Uani 1 2 d S T P . .
O12 O 0.0700(3) 0.500000 0.9313(7) 0.081(3) Uani 1 2 d S T P . .
N15 N 0.2188(2) 0.2804(4) 0.8943(4) 0.0503(18) Uani 1 1 d . . . . .
N13 N 0.2344(2) 0.2890(4) 0.7435(4) 0.0542(19) Uani 1 1 d . . . . .
O6 O 0.4568(4) 0.500000 0.7041(7) 0.086(3) Uani 1 2 d S T P . .
O14 O 0.1064(2) 0.3433(4) 0.6241(5) 0.078(2) Uani 1 1 d . . . . .
O13 O 0.0847(2) 0.3506(4) 0.8299(5) 0.083(2) Uani 1 1 d . . . . .
O1 O 0.5645(2) 0.3333(4) 0.5232(5) 0.082(2) Uani 1 1 d . . . . .
N9 N 0.2568(2) 0.4472(4) 0.5614(4) 0.0540(18) Uani 1 1 d . . . . .
N19 N 0.1973(2) 0.4471(4) 1.0703(5) 0.0562(19) Uani 1 1 d . . . . .
O4 O 0.6385(3) 0.1083(3) 0.2934(5) 0.078(2) Uani 1 1 d . . . . .
N16 N 0.2049(2) 0.3426(4) 1.0034(5) 0.0568(19) Uani 1 1 d . . . . .
N8 N 0.2504(2) 0.3417(4) 0.6262(5) 0.0560(19) Uani 1 1 d . . . . .
N7 N 0.4033(2) 0.4478(4) 0.7692(5) 0.0562(19) Uani 1 1 d . . . . .
N11 N 0.1742(2) 0.3439(4) 0.5802(5) 0.0554(18) Uani 1 1 d . . . . .
N14 N 0.1447(2) 0.2875(4) 0.8381(5) 0.061(2) Uani 1 1 d . . . . .
O3 O 0.6980(2) 0.1843(4) 0.3045(5) 0.083(2) Uani 1 1 d . . . . .
O5 O 0.6405(3) 0.1947(4) 0.1893(4) 0.099(3) Uani 1 1 d . . . . .
N1 N 0.5167(2) 0.2649(4) 0.4071(5) 0.063(2) Uani 1 1 d . . . . .
N10 N 0.1831(2) 0.4464(4) 0.5125(5) 0.0595(19) Uani 1 1 d . . . . .
N18 N 0.1228(2) 0.4462(4) 1.0167(5) 0.063(2) Uani 1 1 d . . . . .
N12 N 0.1597(3) 0.2799(5) 0.6868(5) 0.071(2) Uani 1 1 d . . . . .
N17 N 0.1288(2) 0.3420(4) 0.9558(5) 0.065(2) Uani 1 1 d . . . . .
O9 O 0.4953(3) 0.3597(5) 1.2226(6) 0.102(3) Uani 1 1 d . . . . .
N6 N 0.3652(3) 0.4466(6) 0.8997(6) 0.087(3) Uani 1 1 d . . . . .
C27 C 0.2217(4) 0.500000 1.0683(8) 0.049(3) Uani 1 2 d S T P . .
C5 C 0.5799(3) 0.2231(5) 0.3449(6) 0.055(2) Uani 1 1 d . . . . .
O7 O 0.3618(3) 0.500000 1.0295(7) 0.121(5) Uani 1 2 d S T P . .
C21 C 0.2350(3) 0.3254(5) 0.9544(6) 0.049(2) Uani 1 1 d . . . . .
N4 N 0.4356(3) 0.3477(5) 0.8187(6) 0.082(3) Uani 1 1 d . . . . .
C10 C 0.2747(3) 0.3821(5) 0.5719(6) 0.056(2) Uani 1 1 d . . . . .
H10A H 0.275400 0.361941 0.514205 0.067 Uiso 1 1 calc R U . . .
H10B H 0.304295 0.385168 0.598096 0.067 Uiso 1 1 calc R U . . .
C17 C 0.2627(3) 0.3294(4) 0.7116(6) 0.049(2) Uani 1 1 d . . . . .
C3 C 0.6472(3) 0.2618(5) 0.4065(6) 0.057(2) Uani 1 1 d . . . . .
H3 H 0.677163 0.263171 0.406330 0.068 Uiso 1 1 calc R U . . .
C11 C 0.2777(4) 0.500000 0.5957(8) 0.052(3) Uani 1 2 d S T P . .
C12 C 0.2250(3) 0.4629(5) 0.4925(6) 0.052(2) Uani 1 1 d . . . . .
H12 H 0.231983 0.444884 0.435541 0.063 Uiso 1 1 calc R U . . .
C019 C 0.4248(4) 0.500000 0.7443(8) 0.050(3) Uani 1 2 d S T P . .
C2 C 0.6277(3) 0.2996(5) 0.4675(6) 0.059(2) Uani 1 1 d . . . . .
H2 H 0.644198 0.324817 0.508701 0.070 Uiso 1 1 calc R U . . .
C15 C 0.2126(3) 0.3067(5) 0.5963(6) 0.054(2) Uani 1 1 d . . . . .
H15 H 0.217617 0.278885 0.545639 0.065 Uiso 1 1 calc R U . . .
C14 C 0.1558(5) 0.500000 0.5205(8) 0.053(3) Uani 1 2 d S T P . .
C22 C 0.1758(3) 0.2645(5) 0.9074(6) 0.056(2) Uani 1 1 d . . . . .
H22 H 0.172335 0.217727 0.919113 0.067 Uiso 1 1 calc R U . . .
O8 O 0.4012(3) 0.3522(6) 1.0967(6) 0.135(4) Uani 1 1 d . . . . .
C26 C 0.2135(3) 0.3818(5) 1.0797(6) 0.059(2) Uani 1 1 d . . . . .
H26A H 0.244594 0.383665 1.094016 0.070 Uiso 1 1 calc R U . . .
H26B H 0.200865 0.361094 1.128963 0.070 Uiso 1 1 calc R U . . .
C6 C 0.5605(3) 0.2616(5) 0.4033(6) 0.050(2) Uani 1 1 d . . . . .
C4 C 0.6245(3) 0.2226(5) 0.3468(5) 0.051(2) Uani 1 1 d . . . . .
C23 C 0.1655(3) 0.3058(5) 0.9849(6) 0.056(2) Uani 1 1 d . . . . .
H23 H 0.159748 0.278212 1.035483 0.067 Uiso 1 1 calc R U . . .
C1 C 0.5843(3) 0.2990(5) 0.4659(6) 0.054(2) Uani 1 1 d . . . . .
C20 C 0.2425(3) 0.2555(5) 0.8261(5) 0.052(2) Uani 1 1 d . . . . .
H20A H 0.235450 0.209574 0.817404 0.063 Uiso 1 1 calc R U . . .
H20B H 0.273164 0.258361 0.844747 0.063 Uiso 1 1 calc R U . . .
N5 N 0.3959(4) 0.3464(6) 0.9461(7) 0.108(3) Uani 1 1 d . . . . .
C01N C 0.3654(3) 0.4645(5) 0.8100(6) 0.068(3) Uani 1 1 d . . . . .
H01N H 0.339611 0.447578 0.775741 0.081 Uiso 1 1 calc R U . . .
C28 C 0.1531(3) 0.4632(5) 1.0858(6) 0.060(2) Uani 1 1 d . . . . .
H28 H 0.145231 0.445647 1.142386 0.072 Uiso 1 1 calc R U . . .
C18 C 0.1422(3) 0.3251(5) 0.6298(6) 0.061(2) Uani 1 1 d . . . . .
C16 C 0.2025(3) 0.2654(5) 0.6771(6) 0.059(2) Uani 1 1 d . . . . .
H16 H 0.206386 0.218630 0.665964 0.071 Uiso 1 1 calc R U . . .
C29 C 0.1020(4) 0.500000 0.9810(9) 0.060(3) Uani 1 2 d S T P . .
C7 C 0.5512(3) 0.1847(5) 0.2861(6) 0.065(3) Uani 1 1 d . . . . .
H7 H 0.562438 0.157559 0.244346 0.078 Uiso 1 1 calc R U . . .
O2 O 0.5018(3) 0.4090(5) 0.5977(7) 0.124(4) Uani 1 1 d . . . . .
C01U C 0.4148(4) 0.3832(5) 0.7468(6) 0.065(3) Uani 1 1 d . . . . .
H01A H 0.433958 0.385111 0.699468 0.078 Uiso 1 1 calc R U . . .
H01B H 0.388913 0.359878 0.724756 0.078 Uiso 1 1 calc R U . . .
C01V C 0.3643(5) 0.500000 0.9508(11) 0.095(5) Uani 1 2 d S T P . .
C8 C 0.5098(4) 0.1881(6) 0.2914(7) 0.073(3) Uani 1 1 d . . . . .
H8 H 0.491364 0.162418 0.254175 0.088 Uiso 1 1 calc R U . . .
N3 N 0.5129(4) 0.2945(5) 1.1041(7) 0.105(4) Uani 1 1 d . . . . .
C13 C 0.1644(3) 0.3828(5) 0.5039(6) 0.066(3) Uani 1 1 d . . . . .
H13A H 0.133264 0.386991 0.493249 0.079 Uiso 1 1 calc R U . . .
H13B H 0.175039 0.361087 0.453209 0.079 Uiso 1 1 calc R U . . .
C19 C 0.1361(3) 0.2529(6) 0.7558(6) 0.074(3) Uani 1 1 d . . . . .
H19A H 0.144004 0.207264 0.764333 0.089 Uiso 1 1 calc R U . . .
H19B H 0.105369 0.254799 0.737876 0.089 Uiso 1 1 calc R U . . .
C24 C 0.1158(3) 0.3286(5) 0.8707(7) 0.066(3) Uani 1 1 d . . . . .
C9 C 0.4930(3) 0.2282(6) 0.3499(8) 0.074(3) Uani 1 1 d . . . . .
H9 H 0.463029 0.230290 0.350236 0.089 Uiso 1 1 calc R U . . .
C25 C 0.1047(3) 0.3830(6) 1.0079(8) 0.076(3) Uani 1 1 d . . . . .
H25A H 0.103683 0.363716 1.066088 0.091 Uiso 1 1 calc R U . . .
H25B H 0.075318 0.386251 0.981095 0.091 Uiso 1 1 calc R U . . .
C024 C 0.4146(5) 0.3309(9) 1.0277(10) 0.111(4) Uani 1 1 d . . . . .
N2 N 0.4457(5) 0.2891(7) 1.0177(8) 0.134(4) Uani 1 1 d . . . . .
C027 C 0.4133(5) 0.3108(6) 0.8796(10) 0.112(4) Uani 1 1 d . . . . .
H027 H 0.391757 0.281698 0.849377 0.134 Uiso 1 1 calc R U . . .
C028 C 0.4495(6) 0.2726(6) 0.9291(10) 0.124(4) Uani 1 1 d . . . . .
H028 H 0.445693 0.225418 0.919616 0.148 Uiso 1 1 calc R U . . .
C029 C 0.3588(4) 0.3816(9) 0.9298(8) 0.116(4) Uani 1 1 d . . . . .
H02A H 0.344064 0.383600 0.983648 0.140 Uiso 1 1 calc R U . . .
H02B H 0.340061 0.358755 0.885722 0.140 Uiso 1 1 calc R U . . .
C02A C 0.4706(6) 0.2639(7) 1.0951(10) 0.146(7) Uani 1 1 d . . . . .
H02C H 0.473756 0.216897 1.089822 0.175 Uiso 1 1 calc R U . . .
H02D H 0.455490 0.272811 1.147299 0.175 Uiso 1 1 calc R U . . .
C0AA C 0.5209(5) 0.3382(6) 1.1773(9) 0.087(4) Uani 1 1 d . . . . .

loop_
_atom_site_aniso_label
_atom_site_aniso_U_11
_atom_site_aniso_U_22
_atom_site_aniso_U_33
_atom_site_aniso_U_23
_atom_site_aniso_U_13
_atom_site_aniso_U_12
Zn01 0.0692(14) 0.0842(16) 0.0827(15) 0.000 0.0304(11) 0.000
S002 0.080(2) 0.0677(18) 0.0487(15) 0.0102(13) 0.0149(13) 0.0218(14)
O11 0.041(4) 0.077(7) 0.071(6) 0.000 0.020(5) 0.000
O15 0.056(4) 0.072(4) 0.057(4) 0.002(3) -0.011(3) 0.004(3)
O10 0.046(3) 0.085(5) 0.054(4) -0.010(3) 0.001(3) -0.010(3)
O16 0.065(6) 0.065(6) 0.064(6) 0.000 -0.012(4) 0.000
O17 0.046(5) 0.089(7) 0.081(7) 0.000 0.004(5) 0.000
O12 0.045(6) 0.101(8) 0.091(7) 0.000 -0.023(5) 0.000
N15 0.040(4) 0.065(5) 0.044(4) 0.001(3) -0.007(3) -0.005(3)
N13 0.058(4) 0.065(5) 0.039(4) 0.005(3) -0.006(3) 0.002(4)
O6 0.092(8) 0.087(8) 0.087(8) 0.000 0.048(6) 0.000
O14 0.054(4) 0.103(6) 0.073(5) 0.009(4) -0.013(4) 0.000(4)
O13 0.054(4) 0.107(6) 0.083(5) 0.012(4) -0.023(4) -0.002(4)
O1 0.070(5) 0.092(6) 0.086(5) -0.037(4) 0.029(4) -0.023(4)
N9 0.061(4) 0.061(4) 0.039(4) -0.001(3) -0.003(3) 0.003(3)
N19 0.041(4) 0.062(4) 0.063(5) 0.000(4) -0.009(4) 0.004(3)
O4 0.109(6) 0.048(4) 0.076(5) 0.003(4) 0.003(4) 0.013(4)
N16 0.040(4) 0.073(5) 0.057(4) -0.003(4) 0.002(3) -0.010(4)
N8 0.050(4) 0.063(5) 0.053(4) 0.010(4) -0.008(3) -0.005(3)
N7 0.059(5) 0.059(4) 0.051(4) 0.001(4) 0.004(3) -0.005(3)
N11 0.053(4) 0.058(5) 0.053(4) 0.001(3) -0.009(3) -0.005(3)
N14 0.049(4) 0.080(6) 0.052(4) 0.004(4) -0.013(3) -0.014(4)
O3 0.066(5) 0.085(5) 0.103(6) 0.008(4) 0.032(4) 0.025(4)
O5 0.146(7) 0.105(6) 0.051(4) 0.015(4) 0.028(4) 0.063(6)
N1 0.050(4) 0.068(5) 0.073(5) 0.004(4) 0.010(4) -0.008(4)
N10 0.058(4) 0.063(4) 0.056(5) 0.000(4) 0.000(4) 0.002(3)
N18 0.040(4) 0.076(5) 0.072(5) 0.000(4) -0.007(4) -0.002(4)
N12 0.055(4) 0.100(7) 0.056(5) 0.016(4) -0.004(4) -0.007(4)
N17 0.040(4) 0.078(5) 0.072(5) -0.012(4) -0.018(4) -0.005(4)
O9 0.107(7) 0.090(7) 0.106(7) 0.018(5) -0.007(5) -0.027(5)
N6 0.042(5) 0.167(8) 0.050(4) 0.021(5) -0.012(4) -0.025(6)
C27 0.040(5) 0.072(7) 0.035(7) 0.000 0.013(6) 0.000
C5 0.061(5) 0.058(6) 0.045(5) 0.010(4) -0.001(4) 0.000(4)
O7 0.047(6) 0.269(18) 0.048(5) 0.000 0.001(5) 0.000
C21 0.036(4) 0.068(6) 0.042(5) 0.009(4) -0.010(3) 0.003(4)
N4 0.097(7) 0.071(6) 0.073(6) 0.000(4) -0.029(5) -0.011(5)
C10 0.047(5) 0.067(5) 0.056(6) -0.001(4) 0.011(4) 0.007(4)
C17 0.042(5) 0.055(6) 0.049(4) -0.001(4) 0.000(4) 0.007(4)
C3 0.050(5) 0.070(6) 0.052(5) 0.002(4) 0.008(4) 0.002(4)
C11 0.058(7) 0.063(6) 0.035(7) 0.000 0.003(5) 0.000
C12 0.049(4) 0.073(6) 0.034(4) -0.009(4) -0.001(3) 0.003(4)
C019 0.049(7) 0.064(6) 0.035(7) 0.000 -0.003(5) 0.000
C2 0.057(5) 0.073(7) 0.046(5) -0.008(5) 0.008(4) -0.012(5)
C15 0.057(5) 0.058(6) 0.046(5) 0.001(4) -0.010(4) -0.002(4)
C14 0.055(6) 0.072(7) 0.031(7) 0.000 -0.004(6) 0.000
C22 0.049(4) 0.065(6) 0.051(5) 0.007(4) -0.010(4) -0.003(4)
O8 0.121(8) 0.202(11) 0.074(5) 0.053(6) -0.038(5) -0.077(7)
C26 0.050(6) 0.071(5) 0.051(5) -0.007(4) -0.014(4) 0.005(4)
C6 0.048(4) 0.059(6) 0.046(5) 0.004(4) 0.009(4) 0.000(4)
C4 0.056(4) 0.057(5) 0.039(5) 0.009(4) 0.009(4) 0.011(4)
C23 0.044(4) 0.067(6) 0.055(5) 0.010(4) -0.003(4) -0.012(4)
C1 0.052(4) 0.053(6) 0.060(5) 0.000(4) 0.014(4) -0.003(4)
C20 0.055(5) 0.056(6) 0.046(4) 0.004(4) -0.003(4) -0.008(4)
N5 0.092(7) 0.146(9) 0.077(5) 0.033(6) -0.040(5) -0.066(5)
C01N 0.037(5) 0.108(8) 0.055(5) 0.006(5) -0.012(4) -0.010(5)
C28 0.043(4) 0.079(6) 0.056(5) 0.010(5) -0.006(4) -0.001(4)
C18 0.052(5) 0.075(7) 0.053(6) 0.001(4) -0.014(4) -0.012(4)
C16 0.061(5) 0.074(6) 0.040(5) -0.004(4) -0.003(4) -0.002(4)
C29 0.027(6) 0.099(8) 0.056(8) 0.000 0.008(5) 0.000
C7 0.074(5) 0.069(7) 0.053(6) -0.001(5) 0.005(5) -0.003(5)
O2 0.120(8) 0.107(7) 0.150(9) -0.046(7) 0.044(7) 0.007(6)
C01U 0.085(7) 0.063(5) 0.045(5) 0.002(4) -0.001(5) -0.004(5)
C01V 0.032(8) 0.204(13) 0.046(6) 0.000 -0.015(7) 0.000
C8 0.068(5) 0.079(7) 0.069(7) 0.004(5) -0.016(5) -0.009(6)
N3 0.153(9) 0.060(6) 0.089(7) 0.018(5) -0.054(7) -0.007(7)
C13 0.073(7) 0.067(5) 0.051(5) 0.004(4) -0.027(5) -0.005(5)
C19 0.064(6) 0.105(8) 0.053(5) 0.005(5) -0.002(4) -0.029(6)
C24 0.049(5) 0.075(7) 0.070(5) 0.005(5) -0.016(4) -0.007(4)
C9 0.053(6) 0.081(7) 0.087(7) 0.007(5) -0.004(5) -0.007(5)
C25 0.049(6) 0.083(6) 0.094(8) -0.012(6) -0.007(5) -0.009(5)
C024 0.104(10) 0.131(11) 0.088(6) 0.048(7) -0.047(6) -0.084(6)
N2 0.170(11) 0.125(10) 0.095(6) 0.053(7) -0.059(7) -0.048(7)
C027 0.150(10) 0.081(8) 0.093(7) 0.028(5) -0.056(6) -0.064(6)
C028 0.180(13) 0.068(8) 0.108(8) 0.013(6) -0.086(8) -0.054(7)
C029 0.070(7) 0.205(11) 0.071(8) 0.047(8) -0.011(6) -0.064(7)
C02A 0.202(13) 0.093(10) 0.123(11) 0.053(9) -0.101(11) -0.068(9)
C0AA 0.116(12) 0.053(7) 0.087(8) 0.017(5) -0.027(6) -0.009(7)

loop_
_atom_type_symbol
_atom_type_description
_atom_type_scat_dispersion_real
_atom_type_scat_dispersion_imag
_atom_type_scat_source
C C 0.0181 0.0091 'International Tables Vol C Tables 4.2.6.8 and 6.1.1.4'
H H 0.0000 0.0000 'International Tables Vol C Tables 4.2.6.8 and 6.1.1.4'
N N 0.0311 0.0180 'International Tables Vol C Tables 4.2.6.8 and 6.1.1.4'
O O 0.0492 0.0322 'International Tables Vol C Tables 4.2.6.8 and 6.1.1.4'
S S 0.3331 0.5567 'International Tables Vol C Tables 4.2.6.8 and 6.1.1.4'
Zn Zn -1.5491 0.6778 'International Tables Vol C Tables 4.2.6.8 and 6.1.1.4'

loop_
_geom_angle_atom_site_label_1
_geom_angle_atom_site_label_2
_geom_angle_atom_site_label_3
_geom_angle
_geom_angle_site_symmetry_1
_geom_angle_site_symmetry_3
_geom_angle_publ_flag
O1 Zn01 O1 179.3(5) 2_656 . ?
O1 Zn01 N1 100.8(3) 2_656 . ?
O1 Zn01 N1 79.7(3) . . ?
O1 Zn01 N1 79.7(3) 2_656 2_656 ?
O1 Zn01 N1 100.8(3) . 2_656 ?
N1 Zn01 N1 96.1(4) . 2_656 ?
O1 Zn01 O2 84.6(3) 2_656 2_656 ?
O1 Zn01 O2 94.9(4) . 2_656 ?
N1 Zn01 O2 90.5(4) . 2_656 ?
N1 Zn01 O2 163.8(3) 2_656 2_656 ?
O1 Zn01 O2 94.9(4) 2_656 . ?
O1 Zn01 O2 84.6(3) . . ?
N1 Zn01 O2 163.8(3) . . ?
N1 Zn01 O2 90.5(4) 2_656 . ?
O2 Zn01 O2 87.0(6) 2_656 . ?
O5 S002 O3 114.0(5) . . ?
O5 S002 O4 110.9(5) . . ?
O3 S002 O4 112.3(5) . . ?
O5 S002 C4 107.7(4) . . ?
O3 S002 C4 106.8(5) . . ?
O4 S002 C4 104.6(5) . . ?
C21 N15 C22 111.4(7) . . ?
C21 N15 C20 123.2(7) . . ?
C22 N15 C20 125.4(7) . . ?
C17 N13 C20 123.0(7) . . ?
C17 N13 C16 113.0(7) . . ?
C20 N13 C16 120.9(8) . . ?
C1 O1 Zn01 113.3(6) . . ?
C11 N9 C12 112.9(8) . . ?
C11 N9 C10 121.9(8) . . ?
C12 N9 C10 121.9(7) . . ?
C27 N19 C26 124.5(8) . . ?
C27 N19 C28 111.7(8) . . ?
C26 N19 C28 121.9(8) . . ?
C21 N16 C26 121.9(8) . . ?
C21 N16 C23 112.8(8) . . ?
C26 N16 C23 123.6(8) . . ?
C17 N8 C15 112.1(8) . . ?
C17 N8 C10 123.0(8) . . ?
C15 N8 C10 124.8(7) . . ?
C019 N7 C01U 122.5(8) . . ?
C019 N7 C01N 112.7(9) . . ?
C01U N7 C01N 124.4(8) . . ?
C18 N11 C13 119.9(8) . . ?
C18 N11 C15 113.4(8) . . ?
C13 N11 C15 124.2(8) . . ?
C24 N14 C19 122.9(8) . . ?
C24 N14 C22 111.0(8) . . ?
C19 N14 C22 122.4(9) . . ?
C9 N1 C6 116.4(9) . . ?
C9 N1 Zn01 131.9(7) . . ?
C6 N1 Zn01 111.6(6) . . ?
C14 N10 C12 114.3(8) . . ?
C14 N10 C13 118.6(8) . . ?
C12 N10 C13 125.3(8) . . ?
C29 N18 C28 111.5(9) . . ?
C29 N18 C25 122.0(8) . . ?
C28 N18 C25 122.5(9) . . ?
C18 N12 C16 114.7(8) . . ?
C18 N12 C19 121.9(9) . . ?
C16 N12 C19 123.2(9) . . ?
C24 N17 C23 111.4(9) . . ?
C24 N17 C25 122.0(9) . . ?
C23 N17 C25 126.4(8) . . ?
C01V N6 C01N 110.5(12) . . ?
C01V N6 C029 124.3(10) . . ?
C01N N6 C029 124.3(11) . . ?
O11 C27 N19 125.2(5) . . ?
O11 C27 N19 125.2(5) . 6_565 ?
N19 C27 N19 109.7(11) . 6_565 ?
C6 C5 C4 119.1(9) . . ?
C6 C5 C7 115.8(9) . . ?
C4 C5 C7 125.0(9) . . ?
O10 C21 N16 127.4(9) . . ?
O10 C21 N15 123.6(8) . . ?
N16 C21 N15 109.0(8) . . ?
C0AA N4 C027 115.6(11) 2_657 . ?
C0AA N4 C01U 119.5(11) 2_657 . ?
C027 N4 C01U 124.0(11) . . ?
N8 C10 N9 112.3(7) . . ?
O15 C17 N13 126.8(8) . . ?
O15 C17 N8 124.2(9) . . ?
N13 C17 N8 109.0(8) . . ?
C4 C3 C2 122.9(9) . . ?
O16 C11 N9 126.4(6) . 6_565 ?
O16 C11 N9 126.4(6) . . ?
N9 C11 N9 107.1(11) 6_565 . ?
N10 C12 N9 112.8(7) . . ?
N10 C12 C12 103.9(5) . 6_565 ?
N9 C12 C12 103.1(5) . 6_565 ?
O6 C019 N7 126.6(6) . . ?
O6 C019 N7 126.6(6) . 6_565 ?
N7 C019 N7 106.7(11) . 6_565 ?
C1 C2 C3 118.4(9) . . ?
N8 C15 N11 116.7(8) . . ?
N8 C15 C16 103.8(7) . . ?
N11 C15 C16 102.0(8) . . ?
O17 C14 N10 128.3(6) . 6_565 ?
O17 C14 N10 128.3(6) . . ?
N10 C14 N10 103.4(11) 6_565 . ?
N15 C22 N14 114.1(8) . . ?
N15 C22 C23 104.3(7) . . ?
N14 C22 C23 102.4(8) . . ?
N16 C26 N19 113.9(8) . . ?
C5 C6 N1 123.5(9) . . ?
C5 C6 C1 121.8(8) . . ?
N1 C6 C1 114.7(8) . . ?
C3 C4 C5 118.1(8) . . ?
C3 C4 S002 118.4(7) . . ?
C5 C4 S002 123.5(7) . . ?
N17 C23 N16 116.0(8) . . ?
N17 C23 C22 105.7(7) . . ?
N16 C23 C22 102.3(7) . . ?
O1 C1 C2 120.5(9) . . ?
O1 C1 C6 120.0(8) . . ?
C2 C1 C6 119.6(9) . . ?
N15 C20 N13 113.9(8) . . ?
C024 N5 C029 125.4(16) . . ?
C024 N5 C027 112.1(15) . . ?
C029 N5 C027 121.2(11) . . ?
N6 C01N N7 115.5(8) . . ?
N6 C01N C01N 105.0(7) . 6_565 ?
N7 C01N C01N 103.9(5) . 6_565 ?
N18 C28 N19 114.2(8) . . ?
N18 C28 C28 104.4(5) . 6_565 ?
N19 C28 C28 103.2(5) . 6_565 ?
O14 C18 N12 126.5(10) . . ?
O14 C18 N11 127.4(10) . . ?
N12 C18 N11 106.1(9) . . ?
N12 C16 N13 117.9(8) . . ?
N12 C16 C15 103.2(8) . . ?
N13 C16 C15 101.5(7) . . ?
O12 C29 N18 126.3(6) . 6_565 ?
O12 C29 N18 126.3(6) . . ?
N18 C29 N18 107.3(11) 6_565 . ?
C8 C7 C5 119.8(10) . . ?
N7 C01U N4 113.6(8) . . ?
O7 C01V N6 125.5(8) . . ?
O7 C01V N6 125.5(7) . 6_565 ?
N6 C01V N6 109.0(15) . 6_565 ?
C7 C8 C9 120.9(11) . . ?
C028 N3 C0AA 112.8(12) 2_657 . ?
C028 N3 C02A 127.7(13) 2_657 . ?
C0AA N3 C02A 116.0(15) . . ?
N11 C13 N10 112.4(7) . . ?
N12 C19 N14 112.1(8) . . ?
O13 C24 N17 125.8(11) . . ?
O13 C24 N14 125.3(10) . . ?
N17 C24 N14 108.9(8) . . ?
N1 C9 C8 123.6(10) . . ?
N17 C25 N18 112.0(9) . . ?
O8 C024 N2 129.1(15) . . ?
O8 C024 N5 122.7(18) . . ?
N2 C024 N5 108.1(17) . . ?
C024 N2 C028 112.9(13) . . ?
C024 N2 C02A 119.2(16) . . ?
C028 N2 C02A 127.8(17) . . ?
N5 C027 N4 115.9(11) . . ?
N5 C027 C028 103.1(12) . . ?
N4 C027 C028 102.5(13) . . ?
N3 C028 N2 114.3(11) 2_657 . ?
N3 C028 C027 105.4(12) 2_657 . ?
N2 C028 C027 103.5(15) . . ?
N5 C029 N6 114.5(10) . . ?
N2 C02A N3 109.9(11) . . ?
O9 C0AA N4 129.4(13) . 2_657 ?
O9 C0AA N3 127.3(15) . . ?
N4 C0AA N3 103.3(13) 2_657 . ?

loop_
_geom_bond_atom_site_label_1
_geom_bond_atom_site_label_2
_geom_bond_distance
_geom_bond_site_symmetry_2
_geom_bond_publ_flag
Zn01 O1 2.043(7) 2_656 ?
Zn01 O1 2.043(7) . ?
Zn01 N1 2.115(9) . ?
Zn01 N1 2.115(9) 2_656 ?
Zn01 O2 2.194(9) 2_656 ?
Zn01 O2 2.194(9) . ?
S002 O5 1.454(8) . ?
S002 O3 1.467(8) . ?
S002 O4 1.487(8) . ?
S002 C4 1.757(9) . ?
O11 C27 1.218(15) . ?
O15 C17 1.226(11) . ?
O10 C21 1.241(10) . ?
O16 C11 1.204(15) . ?
O17 C14 1.170(16) . ?
O12 C29 1.219(16) . ?
N15 C21 1.389(12) . ?
N15 C22 1.431(11) . ?
N15 C20 1.443(11) . ?
N13 C17 1.353(12) . ?
N13 C20 1.461(11) . ?
N13 C16 1.467(11) . ?
O6 C019 1.232(16) . ?
O14 C18 1.191(12) . ?
O13 C24 1.216(12) . ?
O1 C1 1.335(11) . ?
N9 C11 1.368(11) . ?
N9 C12 1.442(11) . ?
N9 C10 1.475(12) . ?
N19 C27 1.350(10) . ?
N19 C26 1.458(12) . ?
N19 C28 1.478(12) . ?
N16 C21 1.318(12) . ?
N16 C26 1.445(12) . ?
N16 C23 1.472(11) . ?
N8 C17 1.370(11) . ?
N8 C15 1.445(12) . ?
N8 C10 1.455(12) . ?
N7 C019 1.355(11) . ?
N7 C01U 1.445(13) . ?
N7 C01N 1.445(12) . ?
N11 C18 1.378(13) . ?
N11 C13 1.445(12) . ?
N11 C15 1.446(12) . ?
N14 C24 1.377(13) . ?
N14 C19 1.471(13) . ?
N14 C22 1.475(11) . ?
N1 C9 1.350(13) . ?
N1 C6 1.392(12) . ?
N10 C14 1.424(12) . ?
N10 C12 1.430(12) . ?
N10 C13 1.453(12) . ?
N18 C29 1.391(11) . ?
N18 C28 1.421(12) . ?
N18 C25 1.439(14) . ?
N12 C18 1.376(13) . ?
N12 C16 1.409(12) . ?
N12 C19 1.465(12) . ?
N17 C24 1.377(13) . ?
N17 C23 1.428(12) . ?
N17 C25 1.437(13) . ?
O9 C0AA 1.200(16) . ?
N6 C01V 1.367(13) . ?
N6 C01N 1.439(13) . ?
N6 C029 1.452(18) . ?
C5 C6 1.389(13) . ?
C5 C4 1.411(13) . ?
C5 C7 1.467(14) . ?
O7 C01V 1.23(2) . ?
N4 C0AA 1.389(17) 2_657 ?
N4 C027 1.446(17) . ?
N4 C01U 1.448(13) . ?
C3 C4 1.388(13) . ?
C3 C2 1.411(13) . ?
C12 C12 1.546(19) 6_565 ?
C2 C1 1.372(13) . ?
C15 C16 1.574(13) . ?
C22 C23 1.534(14) . ?
O8 C024 1.26(2) . ?
C6 C1 1.412(13) . ?
N5 C024 1.388(17) . ?
N5 C029 1.388(19) . ?
N5 C027 1.42(2) . ?
C01N C01N 1.48(2) 6_565 ?
C28 C28 1.53(2) 6_565 ?
C7 C8 1.324(14) . ?
C8 C9 1.372(15) . ?
N3 C028 1.41(2) 2_657 ?
N3 C0AA 1.461(17) . ?
N3 C02A 1.479(18) . ?
C024 N2 1.33(2) . ?
N2 C028 1.43(2) . ?
N2 C02A 1.474(16) . ?
C027 C028 1.55(2) . ?
